data_2223327
loop_
_publ_author_name
'Lu, Jiu-Fu'
'Bai, Yue-Fei'
'Min, Suo-Tian'
'Ge, Hong-Guang'
'Ji, Xiao-Hui'

_publ_section_title
;
 <i>N</i>'-(3-Ethoxy-2-hydroxybenzylidene)-4-hydroxy-3-methoxybenzohydrazide
 monohydrate
;
_journal_coeditor_code CI2887
_journal_issue 10
_journal_name_full 'Acta Crystallographica Section E'
_journal_page_first o2316
_journal_paper_doi 10.1107/S1600536809033236
_journal_volume 65
_journal_year 2009
_chemical_formula_iupac 'C17 H18 N2 O5, H2 O'
_chemical_formula_moiety 'C17 H18 N2 O5, H2 O'
_chemical_formula_sum 'C17 H20 N2 O6'
_chemical_formula_weight 348.35
_chemical_name_systematic
;
<i>N</i>'-(3-Ethoxy-2-hydroxybenzylidene)-4-hydroxy-3-methoxybenzohydrazide
monohydrate
;
_space_group_IT_number 14
_symmetry_cell_setting monoclinic
_symmetry_space_group_name_Hall '-P 2yn'
_symmetry_space_group_name_H-M 'P 1 21/n 1'
_atom_sites_solution_hydrogens geom
_atom_sites_solution_primary direct
_atom_sites_solution_secondary difmap
_audit_creation_method SHELXL-97
_cell_angle_alpha 90.00
_cell_angle_beta 93.702(2)
_cell_angle_gamma 90.00
_cell_formula_units_Z 4
_cell_length_a 9.4063(11)
_cell_length_b 10.0598(12)
_cell_length_c 17.667(2)
_cell_measurement_reflns_used 2358
_cell_measurement_temperature 298(2)
_cell_measurement_theta_max 24.5
_cell_measurement_theta_min 2.3
_cell_volume 1668.3(3)
_computing_cell_refinement 'SAINT (Bruker, 2004)'
_computing_data_collection 'APEX2 (Bruker, 2004)'
_computing_data_reduction 'SAINT (Bruker, 2004)'
_computing_molecular_graphics 'SHELXTL (Sheldrick, 2008)'
_computing_publication_material 'SHELXTL (Sheldrick, 2008)'
_computing_structure_refinement 'SHELXL97 (Sheldrick, 2008)'
_computing_structure_solution 'SHELXS97 (Sheldrick, 2008)'
_diffrn_ambient_temperature 298(2)
_diffrn_measured_fraction_theta_full 0.991
_diffrn_measured_fraction_theta_max 0.991
_diffrn_measurement_device_type 'Bruker APEXII CCD area-detector'
_diffrn_measurement_method \w
_diffrn_radiation_monochromator graphite
_diffrn_radiation_source 'fine-focus sealed tube'
_diffrn_radiation_type MoK\a
_diffrn_radiation_wavelength 0.71073
_diffrn_reflns_av_R_equivalents 0.0219
_diffrn_reflns_av_sigmaI/netI 0.0287
_diffrn_reflns_limit_h_max 6
_diffrn_reflns_limit_h_min -12
_diffrn_reflns_limit_k_max 12
_diffrn_reflns_limit_k_min -12
_diffrn_reflns_limit_l_max 22
_diffrn_reflns_limit_l_min -19
_diffrn_reflns_number 9554
_diffrn_reflns_theta_full 26.99
_diffrn_reflns_theta_max 26.99
_diffrn_reflns_theta_min 2.31
_diffrn_standards_number 0
_exptl_absorpt_coefficient_mu 0.106
_exptl_absorpt_correction_T_max 0.9791
_exptl_absorpt_correction_T_min 0.9760
_exptl_absorpt_correction_type multi-scan
_exptl_absorpt_process_details '(SADABS; Sheldrick, 2004)'
_exptl_crystal_colour colourless
_exptl_crystal_density_diffrn 1.387
_exptl_crystal_density_method 'not measured'
_exptl_crystal_description Block
_exptl_crystal_F_000 736
_exptl_crystal_size_max 0.23
_exptl_crystal_size_mid 0.20
_exptl_crystal_size_min 0.20
_refine_diff_density_max 0.142
_refine_diff_density_min -0.181
_refine_ls_extinction_method none
_refine_ls_goodness_of_fit_ref 1.049
_refine_ls_hydrogen_treatment mixed
_refine_ls_matrix_type full
_refine_ls_number_parameters 239
_refine_ls_number_reflns 3606
_refine_ls_number_restraints 4
_refine_ls_restrained_S_all 1.049
_refine_ls_R_factor_all 0.0632
_refine_ls_R_factor_gt 0.0405
_refine_ls_shift/su_max 0.001
_refine_ls_shift/su_max_lt 0.001
_refine_ls_shift/su_mean 0.000
_refine_ls_structure_factor_coef Fsqd
_refine_ls_weighting_details 'calc w=1/[\s^2^(Fo^2^)+(0.0506P)^2^+0.153P] where P=(Fo^2^+2Fc^2^)/3'
_refine_ls_weighting_scheme calc
_refine_ls_wR_factor_gt 0.0977
_refine_ls_wR_factor_ref 0.1108
_reflns_number_gt 2530
_reflns_number_total 3606
_reflns_threshold_expression I>2\s(I)
_cod_data_source_file ci2887.cif
_cod_data_source_block I
_cod_depositor_comments
;
The following automatic conversions were performed:
'_symmetry_cell_setting' value 'Monoclinic' changed to 'monoclinic'
according to '/home/saulius/struct/CIF-dictionaries/cif_core.dic'
dictionary named 'cif_core.dic' version 2.4.1 from 2010-06-29.

Automatic conversion script
Id: cif_fix_enum 1527 2010-12-29 10:47:43Z saulius 

The following automatic conversions were performed:

'_symmetry_cell_setting' value 'Monoclinic' changed to 'monoclinic'
according to /home/saulius/struct/CIF-dictionaries/cif_core.dic
dictionary named 'cif_core.dic' version 2.4.1 from 2010-06-29.

Automatic conversion script
Id: cif_fix_values 1715 2011-07-08 13:25:40Z adriana 
;
_cod_original_sg_symbol_H-M 'P 21/n'
_cod_database_code 2223327
_cod_database_fobs_code 2223327

loop_
_symmetry_equiv_pos_as_xyz
'x, y, z'
'-x+1/2, y+1/2, -z+1/2'
'-x, -y, -z'
'x-1/2, -y-1/2, z-1/2'

loop_
_atom_site_type_symbol
_atom_site_label
_atom_site_fract_x
_atom_site_fract_y
_atom_site_fract_z
_atom_site_U_iso_or_equiv
_atom_site_adp_type
_atom_site_calc_flag
_atom_site_refinement_flags
_atom_site_occupancy
_atom_site_disorder_assembly
_atom_site_disorder_group
N N1 0.10205(14) 0.58113(13) 0.92228(7) 0.0430(3) Uani d . 1 . .
N N2 0.02746(14) 0.49793(13) 0.87165(7) 0.0439(3) Uani d D 1 . .
O O1 0.33352(11) 0.69470(12) 0.98717(7) 0.0540(3) Uani d . 1 . .
H H1 0.2897 0.6377 0.9621 0.081 Uiso calc R 1 . .
O O2 0.44363(11) 0.88030(11) 1.07376(6) 0.0500(3) Uani d . 1 . .
O O3 0.22665(12) 0.38467(12) 0.84788(6) 0.0540(3) Uani d . 1 . .
O O4 -0.35636(11) 0.22118(12) 0.71623(6) 0.0519(3) Uani d . 1 . .
O O5 -0.21352(12) 0.07248(12) 0.62606(6) 0.0495(3) Uani d . 1 . .
H H5 -0.1832 0.0803 0.5838 0.074 Uiso calc R 1 . .
O O6 0.87031(16) 0.12628(18) 0.49098(7) 0.0831(5) Uani d D 1 . .
C C1 0.09270(16) 0.76123(14) 1.00984(8) 0.0386(4) Uani d . 1 . .
C C2 0.23985(16) 0.77422(14) 1.02122(8) 0.0381(3) Uani d . 1 . .
C C3 0.29798(17) 0.87517(15) 1.06851(8) 0.0401(4) Uani d . 1 . .
C C4 0.20833(19) 0.95870(16) 1.10488(9) 0.0461(4) Uani d . 1 . .
H H4 0.2463 1.0260 1.1361 0.055 Uiso calc R 1 . .
C C5 0.06202(19) 0.94300(17) 1.09513(9) 0.0491(4) Uani d . 1 . .
H H5A 0.0024 0.9986 1.1207 0.059 Uiso calc R 1 . .
C C6 0.00461(18) 0.84627(16) 1.04808(9) 0.0455(4) Uani d . 1 . .
H H6 -0.0938 0.8371 1.0415 0.055 Uiso calc R 1 . .
C C7 0.02778(17) 0.66469(15) 0.95732(8) 0.0432(4) Uani d . 1 . .
H H7 -0.0708 0.6636 0.9489 0.052 Uiso calc R 1 . .
C C8 0.09772(16) 0.40175(15) 0.83586(8) 0.0384(4) Uani d . 1 . .
C C9 0.01099(15) 0.31662(14) 0.78123(8) 0.0351(3) Uani d . 1 . .
C C10 -0.13784(16) 0.31459(14) 0.77666(8) 0.0365(3) Uani d . 1 . .
H H10 -0.1878 0.3686 0.8084 0.044 Uiso calc R 1 . .
C C11 -0.21102(15) 0.23219(15) 0.72488(8) 0.0366(3) Uani d . 1 . .
C C12 -0.13654(17) 0.15245(14) 0.67632(8) 0.0377(3) Uani d . 1 . .
C C13 0.01011(17) 0.15321(15) 0.68193(8) 0.0420(4) Uani d . 1 . .
H H13 0.0602 0.0985 0.6506 0.050 Uiso calc R 1 . .
C C14 0.08347(16) 0.23511(15) 0.73412(8) 0.0397(4) Uani d . 1 . .
H H14 0.1825 0.2351 0.7374 0.048 Uiso calc R 1 . .
C C15 0.50926(19) 0.98456(17) 1.11853(11) 0.0572(5) Uani d . 1 . .
H H15A 0.4796 0.9801 1.1701 0.069 Uiso calc R 1 . .
H H15B 0.4817 1.0705 1.0974 0.069 Uiso calc R 1 . .
C C16 0.66733(19) 0.9667(2) 1.11801(12) 0.0642(5) Uani d . 1 . .
H H16A 0.6931 0.8805 1.1379 0.096 Uiso calc R 1 . .
H H16B 0.7144 1.0340 1.1489 0.096 Uiso calc R 1 . .
H H16C 0.6958 0.9740 1.0670 0.096 Uiso calc R 1 . .
C C17 -0.44022(17) 0.30663(19) 0.75946(10) 0.0555(5) Uani d . 1 . .
H H17A -0.4195 0.2898 0.8125 0.083 Uiso calc R 1 . .
H H17B -0.5394 0.2902 0.7466 0.083 Uiso calc R 1 . .
H H17C -0.4184 0.3975 0.7484 0.083 Uiso calc R 1 . .
H H2 -0.0640(12) 0.519(2) 0.8616(11) 0.080 Uiso d D 1 . .
H H6A 0.8271(18) 0.119(2) 0.4483(7) 0.080 Uiso d D 1 . .
H H6B 0.9512(13) 0.161(2) 0.4869(11) 0.080 Uiso d D 1 . .

loop_
_atom_site_aniso_label
_atom_site_aniso_U_11
_atom_site_aniso_U_22
_atom_site_aniso_U_33
_atom_site_aniso_U_12
_atom_site_aniso_U_13
_atom_site_aniso_U_23
N1 0.0430(8) 0.0417(7) 0.0424(7) -0.0028(6) -0.0102(6) -0.0046(6)
N2 0.0378(7) 0.0425(7) 0.0495(7) -0.0006(6) -0.0130(6) -0.0076(6)
O1 0.0423(7) 0.0555(7) 0.0638(8) 0.0032(6) -0.0008(6) -0.0259(6)
O2 0.0426(7) 0.0509(7) 0.0560(7) -0.0028(5) -0.0007(5) -0.0188(5)
O3 0.0348(6) 0.0661(8) 0.0591(7) 0.0020(6) -0.0115(5) -0.0130(6)
O4 0.0321(6) 0.0615(7) 0.0616(7) -0.0057(5) -0.0012(5) -0.0146(6)
O5 0.0477(7) 0.0577(7) 0.0426(6) -0.0144(6) 0.0003(5) -0.0110(5)
O6 0.0632(9) 0.1350(14) 0.0491(7) -0.0436(9) -0.0107(7) 0.0188(8)
C1 0.0404(9) 0.0381(8) 0.0367(8) 0.0013(7) -0.0030(7) 0.0019(6)
C2 0.0421(9) 0.0359(8) 0.0360(7) 0.0038(7) 0.0012(7) -0.0027(6)
C3 0.0393(9) 0.0415(8) 0.0391(8) 0.0004(7) -0.0014(7) -0.0028(7)
C4 0.0549(11) 0.0411(9) 0.0420(8) 0.0016(8) -0.0001(8) -0.0104(7)
C5 0.0500(10) 0.0490(10) 0.0488(9) 0.0113(8) 0.0060(8) -0.0058(7)
C6 0.0416(9) 0.0481(9) 0.0465(9) 0.0043(8) 0.0008(7) 0.0004(7)
C7 0.0396(9) 0.0448(9) 0.0442(9) 0.0001(7) -0.0061(7) 0.0000(7)
C8 0.0367(9) 0.0412(9) 0.0362(8) -0.0015(7) -0.0055(7) 0.0024(6)
C9 0.0349(8) 0.0366(8) 0.0328(7) -0.0019(7) -0.0047(6) 0.0039(6)
C10 0.0364(8) 0.0378(8) 0.0350(7) 0.0002(7) -0.0006(6) -0.0010(6)
C11 0.0302(8) 0.0400(8) 0.0391(8) -0.0041(7) -0.0017(6) 0.0048(6)
C12 0.0408(8) 0.0382(8) 0.0334(7) -0.0085(7) -0.0024(6) 0.0001(6)
C13 0.0399(9) 0.0457(9) 0.0407(8) -0.0014(7) 0.0057(7) -0.0030(7)
C14 0.0314(8) 0.0449(9) 0.0422(8) -0.0019(7) -0.0009(7) 0.0017(7)
C15 0.0513(11) 0.0513(10) 0.0682(11) -0.0078(9) -0.0016(9) -0.0219(9)
C16 0.0497(11) 0.0614(12) 0.0804(13) -0.0063(9) -0.0032(10) -0.0139(10)
C17 0.0362(9) 0.0684(12) 0.0622(11) 0.0030(9) 0.0043(8) -0.0016(9)

loop_
_atom_type_symbol
_atom_type_description
_atom_type_scat_dispersion_real
_atom_type_scat_dispersion_imag
_atom_type_scat_source
C C 0.0033 0.0016 'International Tables Vol C Tables 4.2.6.8 and 6.1.1.4'
H H 0.0000 0.0000 'International Tables Vol C Tables 4.2.6.8 and 6.1.1.4'
N N 0.0061 0.0033 'International Tables Vol C Tables 4.2.6.8 and 6.1.1.4'
O O 0.0106 0.0060 'International Tables Vol C Tables 4.2.6.8 and 6.1.1.4'

loop_
_geom_angle_atom_site_label_1
_geom_angle_atom_site_label_2
_geom_angle_atom_site_label_3
_geom_angle_site_symmetry_1
_geom_angle_site_symmetry_3
_geom_angle
_geom_angle_publ_flag
C7 N1 N2 . . 116.17(13) ?
C8 N2 N1 . . 119.54(13) ?
C8 N2 H2 . . 124.6(13) ?
N1 N2 H2 . . 115.6(13) ?
C2 O1 H1 . . 109.5 ?
C3 O2 C15 . . 117.38(12) ?
C11 O4 C17 . . 118.38(12) ?
C12 O5 H5 . . 109.5 ?
H6A O6 H6B . . 110.4(17) ?
C2 C1 C6 . . 119.25(14) ?
C2 C1 C7 . . 121.93(14) ?
C6 C1 C7 . . 118.79(14) ?
O1 C2 C1 . . 123.22(13) ?
O1 C2 C3 . . 116.79(14) ?
C1 C2 C3 . . 119.97(14) ?
O2 C3 C4 . . 125.84(14) ?
O2 C3 C2 . . 114.69(13) ?
C4 C3 C2 . . 119.48(15) ?
C3 C4 C5 . . 120.36(15) ?
C3 C4 H4 . . 119.8 ?
C5 C4 H4 . . 119.8 ?
C6 C5 C4 . . 120.45(15) ?
C6 C5 H5A . . 119.8 ?
C4 C5 H5A . . 119.8 ?
C5 C6 C1 . . 120.45(16) ?
C5 C6 H6 . . 119.8 ?
C1 C6 H6 . . 119.8 ?
N1 C7 C1 . . 121.97(14) ?
N1 C7 H7 . . 119.0 ?
C1 C7 H7 . . 119.0 ?
O3 C8 N2 . . 121.72(14) ?
O3 C8 C9 . . 121.55(14) ?
N2 C8 C9 . . 116.73(13) ?
C14 C9 C10 . . 119.27(13) ?
C14 C9 C8 . . 117.40(13) ?
C10 C9 C8 . . 123.32(13) ?
C11 C10 C9 . . 120.03(14) ?
C11 C10 H10 . . 120.0 ?
C9 C10 H10 . . 120.0 ?
O4 C11 C10 . . 124.89(14) ?
O4 C11 C12 . . 114.95(12) ?
C10 C11 C12 . . 120.16(13) ?
O5 C12 C13 . . 122.36(14) ?
O5 C12 C11 . . 118.08(13) ?
C13 C12 C11 . . 119.53(13) ?
C12 C13 C14 . . 120.30(14) ?
C12 C13 H13 . . 119.8 ?
C14 C13 H13 . . 119.8 ?
C9 C14 C13 . . 120.67(14) ?
C9 C14 H14 . . 119.7 ?
C13 C14 H14 . . 119.7 ?
O2 C15 C16 . . 107.56(14) ?
O2 C15 H15A . . 110.2 ?
C16 C15 H15A . . 110.2 ?
O2 C15 H15B . . 110.2 ?
C16 C15 H15B . . 110.2 ?
H15A C15 H15B . . 108.5 ?
C15 C16 H16A . . 109.5 ?
C15 C16 H16B . . 109.5 ?
H16A C16 H16B . . 109.5 ?
C15 C16 H16C . . 109.5 ?
H16A C16 H16C . . 109.5 ?
H16B C16 H16C . . 109.5 ?
O4 C17 H17A . . 109.5 ?
O4 C17 H17B . . 109.5 ?
H17A C17 H17B . . 109.5 ?
O4 C17 H17C . . 109.5 ?
H17A C17 H17C . . 109.5 ?
H17B C17 H17C . . 109.5 ?

loop_
_geom_bond_atom_site_label_1
_geom_bond_atom_site_label_2
_geom_bond_site_symmetry_2
_geom_bond_distance
_geom_bond_publ_flag
N1 C7 . 1.278(2) ?
N1 N2 . 1.3827(17) ?
N2 C8 . 1.352(2) ?
N2 H2 . 0.891(9) ?
O1 C2 . 1.3589(18) ?
O1 H1 . 0.82 ?
O2 C3 . 1.3681(19) ?
O2 C15 . 1.4296(18) ?
O3 C8 . 1.2297(18) ?
O4 C11 . 1.3703(17) ?
O4 C17 . 1.422(2) ?
O5 C12 . 1.3700(17) ?
O5 H5 . 0.82 ?
O6 H6A . 0.836(9) ?
O6 H6B . 0.844(9) ?
C1 C2 . 1.392(2) ?
C1 C6 . 1.395(2) ?
C1 C7 . 1.450(2) ?
C2 C3 . 1.403(2) ?
C3 C4 . 1.378(2) ?
C4 C5 . 1.385(2) ?
C4 H4 . 0.93 ?
C5 C6 . 1.368(2) ?
C5 H5A . 0.93 ?
C6 H6 . 0.93 ?
C7 H7 . 0.93 ?
C8 C9 . 1.493(2) ?
C9 C14 . 1.380(2) ?
C9 C10 . 1.397(2) ?
C10 C11 . 1.384(2) ?
C10 H10 . 0.93 ?
C11 C12 . 1.396(2) ?
C12 C13 . 1.377(2) ?
C13 C14 . 1.387(2) ?
C13 H13 . 0.93 ?
C14 H14 . 0.93 ?
C15 C16 . 1.498(2) ?
C15 H15A . 0.97 ?
C15 H15B . 0.97 ?
C16 H16A . 0.96 ?
C16 H16B . 0.96 ?
C16 H16C . 0.96 ?
C17 H17A . 0.96 ?
C17 H17B . 0.96 ?
C17 H17C . 0.96 ?

loop_
_geom_hbond_atom_site_label_D
_geom_hbond_atom_site_label_H
_geom_hbond_atom_site_label_A
_geom_hbond_site_symmetry_A
_geom_hbond_distance_DH
_geom_hbond_distance_HA
_geom_hbond_distance_DA
_geom_hbond_angle_DHA
O1 H1 N1 . 0.82 1.94 2.6529(16) 144
O5 H5 O6 1_455 0.82 1.81 2.6177(17) 170
O6 H6A O3 4_665 0.840(10) 1.960(10) 2.7908(17) 176(2)
O6 H6B O1 2_646 0.840(10) 2.080(10) 2.8714(18) 157(2)
N2 H2 O4 2_456 0.890(10) 2.54(2) 3.1181(17) 123(2)
N2 H2 O5 2_456 0.890(10) 2.190(10) 3.0496(18) 163(2)

loop_
_cod_related_entry_id
_cod_related_entry_database
_cod_related_entry_code
1 ChemSpider 30655876
